data_4030207
loop_
_publ_author_name
'Freudenberg, Jan'
'Uptmoor, Andrea C.'
'Rominger, Frank'
'Bunz, Uwe H. F.'

_publ_section_title
;
 Photolability of per-arylated butadienes: en route to
 dihydronaphthalenes.
;
_journal_issue 23
_journal_name_full 'The Journal of organic chemistry'
_journal_page_first 11787
_journal_page_last 11791
_journal_paper_doi 10.1021/jo502293q
_journal_volume 79
_journal_year 2014
_chemical_formula_sum 'C40 H30'
_chemical_formula_weight 510.64
_chemical_name_common '1b in manuscript'
_chemical_name_systematic
; 
 ? 
;
_space_group_IT_number 2
_symmetry_cell_setting triclinic
_symmetry_space_group_name_Hall '-P 1'
_symmetry_space_group_name_H-M 'P -1'
_atom_sites_solution_hydrogens geom
_atom_sites_solution_primary direct
_atom_sites_solution_secondary difmap
_audit_creation_method SHELXL-97
_cell_angle_alpha 98.273(2)
_cell_angle_beta 104.589(2)
_cell_angle_gamma 97.525(2)
_cell_formula_units_Z 4
_cell_length_a 10.1649(6)
_cell_length_b 14.5991(9)
_cell_length_c 19.9342(12)
_cell_measurement_reflns_used 5175
_cell_measurement_temperature 200(2)
_cell_measurement_theta_max 24.93
_cell_measurement_theta_min 2.35
_cell_volume 2789.5(3)
_computing_cell_refinement 'Bruker SAINT'
_computing_data_collection 'Bruker APEX2'
_computing_data_reduction 'Bruker SAINT'
_computing_molecular_graphics 'Bruker SHELXTL'
_computing_publication_material 'Bruker SHELXTL'
_computing_structure_refinement 'SHELXL-97 (Sheldrick, 2008)'
_computing_structure_solution 'SHELXS-97 (Sheldrick, 2008)'
_diffrn_ambient_temperature 200(2)
_diffrn_measured_fraction_theta_full 0.984
_diffrn_measured_fraction_theta_max 0.984
_diffrn_measurement_device_type 'Bruker APEX'
_diffrn_measurement_method '\f and \w scans'
_diffrn_radiation_monochromator graphite
_diffrn_radiation_source 'fine-focus sealed tube'
_diffrn_radiation_type MoK\a
_diffrn_radiation_wavelength 0.71073
_diffrn_reflns_av_R_equivalents 0.0285
_diffrn_reflns_av_sigmaI/netI 0.0474
_diffrn_reflns_limit_h_max 12
_diffrn_reflns_limit_h_min -12
_diffrn_reflns_limit_k_max 17
_diffrn_reflns_limit_k_min -17
_diffrn_reflns_limit_l_max 23
_diffrn_reflns_limit_l_min -23
_diffrn_reflns_number 25167
_diffrn_reflns_theta_full 25.27
_diffrn_reflns_theta_max 25.27
_diffrn_reflns_theta_min 1.07
_exptl_absorpt_coefficient_mu 0.069
_exptl_absorpt_correction_T_max 0.9851
_exptl_absorpt_correction_T_min 0.9817
_exptl_absorpt_correction_type multi-scan
_exptl_absorpt_process_details
;
Sheldrick, G. M. (2008). <i>SADABS</i>. University of G\"ottingen, Germany.
;
_exptl_crystal_colour colourless
_exptl_crystal_density_diffrn 1.216
_exptl_crystal_density_method 'not measured'
_exptl_crystal_description polyhedron
_exptl_crystal_F_000 1080
_exptl_crystal_size_max 0.27
_exptl_crystal_size_mid 0.26
_exptl_crystal_size_min 0.22
_refine_diff_density_max 0.289
_refine_diff_density_min -0.259
_refine_diff_density_rms 0.038
_refine_ls_extinction_method none
_refine_ls_goodness_of_fit_ref 1.062
_refine_ls_hydrogen_treatment constr
_refine_ls_matrix_type full
_refine_ls_number_parameters 721
_refine_ls_number_reflns 9978
_refine_ls_number_restraints 0
_refine_ls_restrained_S_all 1.062
_refine_ls_R_factor_all 0.0754
_refine_ls_R_factor_gt 0.0481
_refine_ls_shift/su_max 0.000
_refine_ls_shift/su_mean 0.000
_refine_ls_structure_factor_coef Fsqd
_refine_ls_weighting_details 'calc w=1/[\s^2^(Fo^2^)+(0.0412P)^2^+0.5426P] where P=(Fo^2^+2Fc^2^)/3'
_refine_ls_weighting_scheme calc
_refine_ls_wR_factor_gt 0.0992
_refine_ls_wR_factor_ref 0.1173
_reflns_number_gt 7160
_reflns_number_total 9978
_reflns_threshold_expression >2sigma(I)
_cod_data_source_file jo502293q_si_001.cif
_cod_data_source_block jaf7
_cod_depositor_comments
;
The following automatic conversions were performed:

'_symmetry_cell_setting' value 'Triclinic' changed to 'triclinic'
according to
/home/saulius/struct/COD-crude-data--automatic-downloads/rss-feeds/ACS/lib/dictionaries/cif_core.dic
dictionary named 'cif_core.dic' version 2.4.2 from 2011-04-26.

Automatic conversion script
Id: cif_fix_values 2935 2014-11-11 08:27:57Z andrius 

 Adding full bibliography for 4030204--4030209.cif.
;
_cod_original_sg_symbol_H-M P-1
_cod_database_code 4030207

loop_
_symmetry_equiv_pos_as_xyz
'x, y, z'
'-x, -y, -z'

loop_
_atom_site_label
_atom_site_type_symbol
_atom_site_fract_x
_atom_site_fract_y
_atom_site_fract_z
_atom_site_U_iso_or_equiv
_atom_site_adp_type
_atom_site_occupancy
_atom_site_symmetry_multiplicity
_atom_site_calc_flag
_atom_site_refinement_flags
C1_1 C 0.77492(19) 0.63112(13) 0.50376(10) 0.0294(4) Uani 1 1 d .
C2_1 C 0.67049(19) 0.70233(13) 0.50169(9) 0.0298(4) Uani 1 1 d .
H2_1 H 0.5761 0.6635 0.4818 0.036 Uiso 1 1 calc R
C3_1 C 0.6887(2) 0.76560(13) 0.44885(9) 0.0299(4) Uani 1 1 d .
C4_1 C 0.8136(2) 0.79172(13) 0.43975(10) 0.0313(4) Uani 1 1 d .
C11_1 C 0.76848(19) 0.56658(13) 0.55805(10) 0.0296(4) Uani 1 1 d .
C12_1 C 0.7398(2) 0.46896(13) 0.53934(11) 0.0355(5) Uani 1 1 d .
H12_1 H 0.7172 0.4406 0.4910 0.043 Uiso 1 1 calc R
C13_1 C 0.7433(2) 0.41196(14) 0.58959(11) 0.0422(5) Uani 1 1 d .
H13_1 H 0.7222 0.3455 0.5753 0.051 Uiso 1 1 calc R
C14_1 C 0.7772(2) 0.45133(15) 0.65995(11) 0.0436(5) Uani 1 1 d .
H14_1 H 0.7791 0.4123 0.6943 0.052 Uiso 1 1 calc R
C15_1 C 0.8084(2) 0.54779(15) 0.68042(11) 0.0399(5) Uani 1 1 d .
H15_1 H 0.8329 0.5754 0.7290 0.048 Uiso 1 1 calc R
C16_1 C 0.8039(2) 0.60440(14) 0.62997(10) 0.0344(5) Uani 1 1 d .
H16_1 H 0.8255 0.6707 0.6447 0.041 Uiso 1 1 calc R
C21_1 C 0.6696(2) 0.76065(13) 0.57116(10) 0.0318(4) Uani 1 1 d .
C22_1 C 0.5719(2) 0.73145(15) 0.60512(11) 0.0415(5) Uani 1 1 d .
H22_1 H 0.5062 0.6757 0.5842 0.050 Uiso 1 1 calc R
C23_1 C 0.5682(2) 0.78187(18) 0.66865(12) 0.0521(6) Uani 1 1 d .
H23_1 H 0.5009 0.7604 0.6910 0.063 Uiso 1 1 calc R
C24_1 C 0.6619(2) 0.86315(17) 0.69944(12) 0.0499(6) Uani 1 1 d .
H24_1 H 0.6606 0.8974 0.7435 0.060 Uiso 1 1 calc R
C25_1 C 0.7583(2) 0.89491(15) 0.66604(11) 0.0440(5) Uani 1 1 d .
H25_1 H 0.8220 0.9517 0.6867 0.053 Uiso 1 1 calc R
C26_1 C 0.7618(2) 0.84393(14) 0.60252(10) 0.0370(5) Uani 1 1 d .
H26_1 H 0.8284 0.8662 0.5800 0.044 Uiso 1 1 calc R
C31_1 C 0.5605(2) 0.79498(13) 0.40925(10) 0.0335(5) Uani 1 1 d .
C32_1 C 0.4919(2) 0.75050(15) 0.34135(11) 0.0441(5) Uani 1 1 d .
H32_1 H 0.5288 0.7019 0.3191 0.053 Uiso 1 1 calc R
C33_1 C 0.3705(2) 0.77465(17) 0.30452(12) 0.0508(6) Uani 1 1 d .
H33_1 H 0.3253 0.7430 0.2576 0.061 Uiso 1 1 calc R
C34_1 C 0.3158(3) 0.8440(2) 0.33571(14) 0.0639(7) Uani 1 1 d .
H34_1 H 0.2335 0.8617 0.3104 0.077 Uiso 1 1 calc R
C35_1 C 0.3799(3) 0.8876(2) 0.40330(16) 0.0825(10) Uani 1 1 d .
H35_1 H 0.3412 0.9352 0.4254 0.099 Uiso 1 1 calc R
C36_1 C 0.5017(3) 0.86333(18) 0.44050(13) 0.0661(8) Uani 1 1 d .
H36_1 H 0.5448 0.8941 0.4878 0.079 Uiso 1 1 calc R
C41_1 C 0.8357(2) 0.84988(13) 0.38646(10) 0.0325(4) Uani 1 1 d .
C42_1 C 0.8544(3) 0.80741(16) 0.32392(11) 0.0497(6) Uani 1 1 d .
H42_1 H 0.8505 0.7413 0.3146 0.060 Uiso 1 1 calc R
C43_1 C 0.8788(3) 0.86042(18) 0.27454(12) 0.0571(7) Uani 1 1 d .
H43_1 H 0.8896 0.8302 0.2313 0.068 Uiso 1 1 calc R
C44_1 C 0.8873(2) 0.95582(17) 0.28770(12) 0.0500(6) Uani 1 1 d .
H44_1 H 0.9054 0.9920 0.2540 0.060 Uiso 1 1 calc R
C45_1 C 0.8696(3) 0.99883(17) 0.34963(13) 0.0580(7) Uani 1 1 d .
H45_1 H 0.8758 1.0651 0.3591 0.070 Uiso 1 1 calc R
C46_1 C 0.8427(3) 0.94587(15) 0.39850(12) 0.0503(6) Uani 1 1 d .
H46_1 H 0.8289 0.9762 0.4410 0.060 Uiso 1 1 calc R
C51_1 C 0.9372(2) 0.76410(13) 0.48401(10) 0.0310(4) Uani 1 1 d .
C52_1 C 0.92066(19) 0.68872(13) 0.51977(10) 0.0301(4) Uani 1 1 d .
C53_1 C 1.0365(2) 0.66496(14) 0.56227(10) 0.0352(5) Uani 1 1 d .
H53_1 H 1.0262 0.6137 0.5860 0.042 Uiso 1 1 calc R
C54_1 C 1.1676(2) 0.71483(15) 0.57085(11) 0.0395(5) Uani 1 1 d .
H54_1 H 1.2457 0.6986 0.6013 0.047 Uiso 1 1 calc R
C55_1 C 1.1845(2) 0.78770(15) 0.53530(11) 0.0433(5) Uani 1 1 d .
H55_1 H 1.2741 0.8214 0.5406 0.052 Uiso 1 1 calc R
C56_1 C 1.0696(2) 0.81152(14) 0.49179(11) 0.0385(5) Uani 1 1 d .
H56_1 H 1.0816 0.8613 0.4668 0.046 Uiso 1 1 calc R
C61_1 C 0.73756(19) 0.57104(12) 0.42842(9) 0.0291(4) Uani 1 1 d .
C62_1 C 0.6018(2) 0.52781(13) 0.39408(10) 0.0347(5) Uani 1 1 d .
H62_1 H 0.5316 0.5357 0.4170 0.042 Uiso 1 1 calc R
C63_1 C 0.5672(2) 0.47354(14) 0.32705(10) 0.0394(5) Uani 1 1 d .
H63_1 H 0.4740 0.4449 0.3046 0.047 Uiso 1 1 calc R
C64_1 C 0.6675(2) 0.46095(15) 0.29285(11) 0.0429(5) Uani 1 1 d .
H64_1 H 0.6437 0.4242 0.2468 0.051 Uiso 1 1 calc R
C65_1 C 0.8024(2) 0.50219(14) 0.32611(11) 0.0415(5) Uani 1 1 d .
H65_1 H 0.8721 0.4936 0.3029 0.050 Uiso 1 1 calc R
C66_1 C 0.8372(2) 0.55623(13) 0.39330(10) 0.0350(5) Uani 1 1 d .
H66_1 H 0.9310 0.5836 0.4158 0.042 Uiso 1 1 calc R
C1_2 C 0.45685(19) 0.79103(13) 0.05450(10) 0.0310(4) Uani 1 1 d .
C2_2 C 0.31589(19) 0.80907(13) 0.00972(9) 0.0295(4) Uani 1 1 d .
H2_2 H 0.3394 0.8574 -0.0181 0.035 Uiso 1 1 calc R
C3_2 C 0.23956(19) 0.72164(13) -0.04411(10) 0.0289(4) Uani 1 1 d .
C4_2 C 0.24828(19) 0.63527(13) -0.02928(10) 0.0287(4) Uani 1 1 d .
C11_2 C 0.52183(19) 0.87949(13) 0.11155(10) 0.0320(4) Uani 1 1 d .
C12_2 C 0.4797(2) 0.89493(14) 0.17299(10) 0.0377(5) Uani 1 1 d .
H12_2 H 0.4163 0.8473 0.1817 0.045 Uiso 1 1 calc R
C13_2 C 0.5278(2) 0.97768(15) 0.22156(11) 0.0441(5) Uani 1 1 d .
H13_2 H 0.4995 0.9856 0.2636 0.053 Uiso 1 1 calc R
C14_2 C 0.6169(2) 1.04877(15) 0.20909(12) 0.0477(6) Uani 1 1 d .
H14_2 H 0.6479 1.1065 0.2417 0.057 Uiso 1 1 calc R
C15_2 C 0.6605(2) 1.03525(15) 0.14885(12) 0.0462(6) Uani 1 1 d .
H15_2 H 0.7227 1.0837 0.1402 0.055 Uiso 1 1 calc R
C16_2 C 0.6140(2) 0.95109(14) 0.10066(11) 0.0386(5) Uani 1 1 d .
H16_2 H 0.6457 0.9425 0.0596 0.046 Uiso 1 1 calc R
C21_2 C 0.22298(19) 0.84945(13) 0.05105(10) 0.0306(4) Uani 1 1 d .
C22_2 C 0.1416(2) 0.79483(14) 0.08217(11) 0.0395(5) Uani 1 1 d .
H22_2 H 0.1444 0.7296 0.0789 0.047 Uiso 1 1 calc R
C23_2 C 0.0567(3) 0.83472(17) 0.11775(13) 0.0546(6) Uani 1 1 d .
H23_2 H 0.0033 0.7970 0.1398 0.066 Uiso 1 1 calc R
C24_2 C 0.0489(3) 0.92873(18) 0.12151(14) 0.0636(7) Uani 1 1 d .
H24_2 H -0.0111 0.9556 0.1452 0.076 Uiso 1 1 calc R
C25_2 C 0.1288(3) 0.98361(17) 0.09067(13) 0.0601(7) Uani 1 1 d .
H25_2 H 0.1242 1.0485 0.0931 0.072 Uiso 1 1 calc R
C26_2 C 0.2155(2) 0.94412(14) 0.05624(11) 0.0433(5) Uani 1 1 d .
H26_2 H 0.2712 0.9826 0.0357 0.052 Uiso 1 1 calc R
C31_2 C 0.16119(19) 0.73888(12) -0.11369(10) 0.0301(4) Uani 1 1 d .
C32_2 C 0.0585(2) 0.79405(13) -0.11986(10) 0.0353(5) Uani 1 1 d .
H32_2 H 0.0313 0.8175 -0.0794 0.042 Uiso 1 1 calc R
C33_2 C -0.0041(2) 0.81488(14) -0.18470(11) 0.0428(5) Uani 1 1 d .
H33_2 H -0.0756 0.8514 -0.1886 0.051 Uiso 1 1 calc R
C34_2 C 0.0360(2) 0.78329(14) -0.24352(11) 0.0432(5) Uani 1 1 d .
H34_2 H -0.0055 0.7994 -0.2875 0.052 Uiso 1 1 calc R
C35_2 C 0.1366(2) 0.72812(14) -0.23823(11) 0.0425(5) Uani 1 1 d .
H35_2 H 0.1639 0.7054 -0.2789 0.051 Uiso 1 1 calc R
C36_2 C 0.1980(2) 0.70567(14) -0.17417(10) 0.0380(5) Uani 1 1 d .
H36_2 H 0.2666 0.6669 -0.1713 0.046 Uiso 1 1 calc R
C41_2 C 0.1693(2) 0.54911(13) -0.08047(10) 0.0303(4) Uani 1 1 d .
C42_2 C 0.0261(2) 0.52937(14) -0.09863(11) 0.0403(5) Uani 1 1 d .
H42_2 H -0.0224 0.5702 -0.0766 0.048 Uiso 1 1 calc R
C43_2 C -0.0472(2) 0.45141(15) -0.14825(12) 0.0475(6) Uani 1 1 d .
H43_2 H -0.1452 0.4390 -0.1598 0.057 Uiso 1 1 calc R
C44_2 C 0.0215(2) 0.39165(15) -0.18100(11) 0.0439(5) Uani 1 1 d .
H44_2 H -0.0288 0.3387 -0.2157 0.053 Uiso 1 1 calc R
C45_2 C 0.1633(2) 0.40935(14) -0.16296(11) 0.0424(5) Uani 1 1 d .
H45_2 H 0.2111 0.3682 -0.1852 0.051 Uiso 1 1 calc R
C46_2 C 0.2369(2) 0.48653(14) -0.11264(10) 0.0376(5) Uani 1 1 d .
H46_2 H 0.3350 0.4970 -0.0999 0.045 Uiso 1 1 calc R
C51_2 C 0.33432(19) 0.62404(13) 0.04004(10) 0.0299(4) Uani 1 1 d .
C52_2 C 0.43112(19) 0.70063(13) 0.08408(10) 0.0307(4) Uani 1 1 d .
C53_2 C 0.5082(2) 0.68865(14) 0.14956(10) 0.0375(5) Uani 1 1 d .
H53_2 H 0.5739 0.7399 0.1796 0.045 Uiso 1 1 calc R
C54_2 C 0.4907(2) 0.60302(14) 0.17181(11) 0.0408(5) Uani 1 1 d .
H54_2 H 0.5427 0.5965 0.2172 0.049 Uiso 1 1 calc R
C55_2 C 0.3982(2) 0.52784(14) 0.12830(11) 0.0405(5) Uani 1 1 d .
H55_2 H 0.3875 0.4689 0.1430 0.049 Uiso 1 1 calc R
C56_2 C 0.3208(2) 0.53830(13) 0.06283(10) 0.0359(5) Uani 1 1 d .
H56_2 H 0.2573 0.4860 0.0329 0.043 Uiso 1 1 calc R
C61_2 C 0.5529(2) 0.77258(13) 0.00622(10) 0.0344(5) Uani 1 1 d .
C62_2 C 0.6688(2) 0.73286(15) 0.03081(12) 0.0456(5) Uani 1 1 d .
H62_2 H 0.6875 0.7177 0.0767 0.055 Uiso 1 1 calc R
C63_2 C 0.7574(2) 0.71499(16) -0.01001(15) 0.0567(7) Uani 1 1 d .
H63_2 H 0.8363 0.6884 0.0084 0.068 Uiso 1 1 calc R
C64_2 C 0.7330(3) 0.73508(17) -0.07668(15) 0.0602(7) Uani 1 1 d .
H64_2 H 0.7931 0.7216 -0.1049 0.072 Uiso 1 1 calc R
C65_2 C 0.6200(3) 0.77493(19) -0.10170(13) 0.0618(7) Uani 1 1 d .
H65_2 H 0.6020 0.7896 -0.1477 0.074 Uiso 1 1 calc R
C66_2 C 0.5313(2) 0.79418(16) -0.06068(12) 0.0483(6) Uani 1 1 d .
H66_2 H 0.4544 0.8227 -0.0789 0.058 Uiso 1 1 calc R

loop_
_atom_site_aniso_label
_atom_site_aniso_U_11
_atom_site_aniso_U_22
_atom_site_aniso_U_33
_atom_site_aniso_U_23
_atom_site_aniso_U_13
_atom_site_aniso_U_12
C1_1 0.0318(11) 0.0282(10) 0.0310(11) 0.0065(8) 0.0114(8) 0.0089(8)
C2_1 0.0300(10) 0.0295(10) 0.0305(11) 0.0065(8) 0.0084(8) 0.0064(8)
C3_1 0.0361(11) 0.0277(10) 0.0279(10) 0.0052(8) 0.0105(9) 0.0089(9)
C4_1 0.0398(12) 0.0275(10) 0.0280(10) 0.0039(8) 0.0115(9) 0.0081(9)
C11_1 0.0292(10) 0.0302(10) 0.0311(11) 0.0075(9) 0.0098(8) 0.0071(8)
C12_1 0.0381(12) 0.0328(11) 0.0366(12) 0.0072(9) 0.0110(9) 0.0074(9)
C13_1 0.0487(13) 0.0298(11) 0.0489(14) 0.0127(10) 0.0123(11) 0.0058(10)
C14_1 0.0448(13) 0.0461(13) 0.0427(13) 0.0221(11) 0.0097(10) 0.0070(10)
C15_1 0.0406(12) 0.0470(13) 0.0324(12) 0.0111(10) 0.0080(9) 0.0081(10)
C16_1 0.0367(11) 0.0331(11) 0.0335(11) 0.0089(9) 0.0077(9) 0.0079(9)
C21_1 0.0326(11) 0.0331(11) 0.0325(11) 0.0076(9) 0.0095(9) 0.0132(9)
C22_1 0.0388(12) 0.0473(13) 0.0399(13) 0.0039(10) 0.0154(10) 0.0081(10)
C23_1 0.0455(14) 0.0725(17) 0.0444(14) 0.0047(12) 0.0229(11) 0.0178(13)
C24_1 0.0534(15) 0.0611(16) 0.0360(13) -0.0036(11) 0.0122(11) 0.0272(13)
C25_1 0.0509(14) 0.0372(12) 0.0412(13) -0.0004(10) 0.0080(11) 0.0161(11)
C26_1 0.0414(12) 0.0342(11) 0.0381(12) 0.0074(9) 0.0124(10) 0.0124(10)
C31_1 0.0371(12) 0.0332(11) 0.0344(12) 0.0101(9) 0.0129(9) 0.0109(9)
C32_1 0.0505(14) 0.0405(12) 0.0412(13) 0.0089(10) 0.0090(11) 0.0126(11)
C33_1 0.0465(14) 0.0543(15) 0.0472(14) 0.0209(12) 0.0013(11) 0.0040(12)
C34_1 0.0504(16) 0.0752(19) 0.0683(19) 0.0285(15) 0.0051(14) 0.0236(14)
C35_1 0.082(2) 0.089(2) 0.077(2) 0.0031(17) 0.0071(17) 0.0582(18)
C36_1 0.0707(18) 0.0694(18) 0.0527(15) -0.0059(13) 0.0011(13) 0.0428(15)
C41_1 0.0350(11) 0.0319(11) 0.0318(11) 0.0085(9) 0.0101(9) 0.0050(9)
C42_1 0.0724(17) 0.0402(13) 0.0444(14) 0.0078(11) 0.0306(12) 0.0099(12)
C43_1 0.0781(18) 0.0606(16) 0.0432(14) 0.0133(12) 0.0337(13) 0.0124(14)
C44_1 0.0533(15) 0.0567(15) 0.0494(15) 0.0282(12) 0.0203(12) 0.0105(12)
C45_1 0.0849(19) 0.0403(13) 0.0565(16) 0.0200(12) 0.0270(14) 0.0114(13)
C46_1 0.0806(18) 0.0350(12) 0.0411(13) 0.0098(10) 0.0255(12) 0.0102(12)
C51_1 0.0333(11) 0.0302(10) 0.0304(11) 0.0037(8) 0.0113(9) 0.0057(9)
C52_1 0.0306(11) 0.0309(10) 0.0306(11) 0.0047(8) 0.0110(9) 0.0074(8)
C53_1 0.0346(11) 0.0383(12) 0.0358(12) 0.0097(9) 0.0117(9) 0.0109(9)
C54_1 0.0314(11) 0.0494(13) 0.0376(12) 0.0059(10) 0.0088(9) 0.0106(10)
C55_1 0.0316(12) 0.0474(13) 0.0484(13) 0.0037(11) 0.0118(10) 0.0022(10)
C56_1 0.0406(12) 0.0352(11) 0.0412(12) 0.0071(9) 0.0161(10) 0.0022(9)
C61_1 0.0342(11) 0.0271(10) 0.0293(10) 0.0084(8) 0.0111(9) 0.0094(8)
C62_1 0.0369(12) 0.0352(11) 0.0348(12) 0.0051(9) 0.0132(9) 0.0109(9)
C63_1 0.0397(12) 0.0403(12) 0.0352(12) 0.0025(10) 0.0054(10) 0.0106(10)
C64_1 0.0573(15) 0.0434(13) 0.0297(11) 0.0025(10) 0.0120(11) 0.0194(11)
C65_1 0.0510(14) 0.0424(12) 0.0407(13) 0.0105(10) 0.0228(11) 0.0189(11)
C66_1 0.0370(12) 0.0334(11) 0.0379(12) 0.0076(9) 0.0133(9) 0.0104(9)
C1_2 0.0317(11) 0.0298(10) 0.0319(11) 0.0058(8) 0.0096(9) 0.0056(8)
C2_2 0.0320(11) 0.0279(10) 0.0308(11) 0.0077(8) 0.0103(8) 0.0073(8)
C3_2 0.0266(10) 0.0310(10) 0.0315(11) 0.0054(8) 0.0115(8) 0.0069(8)
C4_2 0.0290(10) 0.0287(10) 0.0312(11) 0.0047(8) 0.0119(8) 0.0083(8)
C11_2 0.0299(11) 0.0317(11) 0.0327(11) 0.0080(9) 0.0045(9) 0.0058(9)
C12_2 0.0359(12) 0.0361(12) 0.0397(12) 0.0061(10) 0.0087(9) 0.0063(9)
C13_2 0.0513(14) 0.0428(13) 0.0353(12) 0.0022(10) 0.0084(10) 0.0110(11)
C14_2 0.0567(15) 0.0338(12) 0.0433(14) 0.0003(10) 0.0022(11) 0.0050(11)
C15_2 0.0474(14) 0.0332(12) 0.0510(14) 0.0106(10) 0.0038(11) -0.0020(10)
C16_2 0.0393(12) 0.0371(12) 0.0374(12) 0.0102(10) 0.0069(9) 0.0035(10)
C21_2 0.0304(11) 0.0327(11) 0.0291(11) 0.0033(8) 0.0086(8) 0.0090(9)
C22_2 0.0427(13) 0.0340(11) 0.0466(13) 0.0068(10) 0.0201(10) 0.0092(10)
C23_2 0.0616(16) 0.0506(15) 0.0634(16) 0.0074(12) 0.0400(13) 0.0100(12)
C24_2 0.0710(18) 0.0568(16) 0.0786(19) 0.0045(14) 0.0465(15) 0.0246(14)
C25_2 0.0809(19) 0.0401(13) 0.0759(18) 0.0114(12) 0.0418(15) 0.0293(13)
C26_2 0.0522(14) 0.0340(12) 0.0505(14) 0.0082(10) 0.0233(11) 0.0129(10)
C31_2 0.0322(11) 0.0252(10) 0.0321(11) 0.0050(8) 0.0085(9) 0.0034(8)
C32_2 0.0326(11) 0.0364(11) 0.0364(12) 0.0053(9) 0.0079(9) 0.0092(9)
C33_2 0.0393(12) 0.0378(12) 0.0459(13) 0.0070(10) 0.0007(10) 0.0105(10)
C34_2 0.0547(14) 0.0335(12) 0.0328(12) 0.0057(9) -0.0011(10) 0.0035(10)
C35_2 0.0606(15) 0.0340(12) 0.0314(12) 0.0026(9) 0.0117(10) 0.0085(11)
C36_2 0.0490(13) 0.0326(11) 0.0361(12) 0.0066(9) 0.0150(10) 0.0134(10)
C41_2 0.0344(11) 0.0280(10) 0.0320(11) 0.0089(8) 0.0114(9) 0.0095(9)
C42_2 0.0329(12) 0.0391(12) 0.0503(13) 0.0019(10) 0.0172(10) 0.0067(10)
C43_2 0.0330(12) 0.0466(14) 0.0578(15) 0.0032(11) 0.0107(11) -0.0007(10)
C44_2 0.0494(14) 0.0334(12) 0.0431(13) 0.0037(10) 0.0058(11) 0.0039(10)
C45_2 0.0468(14) 0.0367(12) 0.0424(13) 0.0018(10) 0.0091(10) 0.0151(10)
C46_2 0.0339(11) 0.0362(12) 0.0416(12) 0.0023(10) 0.0087(9) 0.0108(9)
C51_2 0.0308(11) 0.0307(10) 0.0330(11) 0.0083(8) 0.0133(9) 0.0109(8)
C52_2 0.0313(11) 0.0291(10) 0.0352(11) 0.0075(9) 0.0122(9) 0.0094(8)
C53_2 0.0391(12) 0.0369(12) 0.0357(12) 0.0079(9) 0.0070(9) 0.0090(9)
C54_2 0.0481(13) 0.0409(12) 0.0366(12) 0.0140(10) 0.0093(10) 0.0165(11)
C55_2 0.0498(13) 0.0340(12) 0.0442(13) 0.0165(10) 0.0163(11) 0.0142(10)
C56_2 0.0385(12) 0.0311(11) 0.0412(12) 0.0085(9) 0.0138(10) 0.0091(9)
C61_2 0.0319(11) 0.0303(11) 0.0417(12) 0.0039(9) 0.0149(9) 0.0015(9)
C62_2 0.0412(13) 0.0428(13) 0.0567(14) 0.0103(11) 0.0179(11) 0.0113(10)
C63_2 0.0382(13) 0.0454(14) 0.089(2) 0.0024(13) 0.0273(13) 0.0092(11)
C64_2 0.0464(16) 0.0595(16) 0.0777(19) -0.0058(14) 0.0383(14) -0.0019(12)
C65_2 0.0578(17) 0.0822(19) 0.0513(15) 0.0104(14) 0.0317(13) 0.0025(14)
C66_2 0.0415(13) 0.0635(15) 0.0477(14) 0.0152(12) 0.0219(11) 0.0118(11)

loop_
_atom_type_symbol
_atom_type_description
_atom_type_scat_dispersion_real
_atom_type_scat_dispersion_imag
_atom_type_scat_source
C C 0.0033 0.0016 'International Tables Vol C Tables 4.2.6.8 and 6.1.1.4'
H H 0.0000 0.0000 'International Tables Vol C Tables 4.2.6.8 and 6.1.1.4'

loop_
_geom_angle_atom_site_label_1
_geom_angle_atom_site_label_2
_geom_angle_atom_site_label_3
_geom_angle
C52_1 C1_1 C11_1 110.77(15)
C52_1 C1_1 C61_1 108.42(15)
C11_1 C1_1 C61_1 109.93(14)
C52_1 C1_1 C2_1 107.73(15)
C11_1 C1_1 C2_1 113.14(15)
C61_1 C1_1 C2_1 106.66(14)
C21_1 C2_1 C3_1 110.56(15)
C21_1 C2_1 C1_1 117.97(15)
C3_1 C2_1 C1_1 109.24(15)
C21_1 C2_1 H2_1 106.1
C3_1 C2_1 H2_1 106.1
C1_1 C2_1 H2_1 106.1
C4_1 C3_1 C31_1 123.51(17)
C4_1 C3_1 C2_1 120.62(17)
C31_1 C3_1 C2_1 115.88(16)
C3_1 C4_1 C51_1 120.27(17)
C3_1 C4_1 C41_1 122.63(18)
C51_1 C4_1 C41_1 117.09(17)
C12_1 C11_1 C16_1 116.77(17)
C12_1 C11_1 C1_1 122.55(16)
C16_1 C11_1 C1_1 120.44(16)
C13_1 C12_1 C11_1 121.66(19)
C13_1 C12_1 H12_1 119.2
C11_1 C12_1 H12_1 119.2
C14_1 C13_1 C12_1 120.20(19)
C14_1 C13_1 H13_1 119.9
C12_1 C13_1 H13_1 119.9
C13_1 C14_1 C15_1 119.66(19)
C13_1 C14_1 H14_1 120.2
C15_1 C14_1 H14_1 120.2
C14_1 C15_1 C16_1 119.91(19)
C14_1 C15_1 H15_1 120.0
C16_1 C15_1 H15_1 120.0
C15_1 C16_1 C11_1 121.80(19)
C15_1 C16_1 H16_1 119.1
C11_1 C16_1 H16_1 119.1
C26_1 C21_1 C22_1 117.66(18)
C26_1 C21_1 C2_1 122.79(17)
C22_1 C21_1 C2_1 119.54(18)
C23_1 C22_1 C21_1 121.4(2)
C23_1 C22_1 H22_1 119.3
C21_1 C22_1 H22_1 119.3
C24_1 C23_1 C22_1 120.0(2)
C24_1 C23_1 H23_1 120.0
C22_1 C23_1 H23_1 120.0
C23_1 C24_1 C25_1 119.8(2)
C23_1 C24_1 H24_1 120.1
C25_1 C24_1 H24_1 120.1
C24_1 C25_1 C26_1 120.0(2)
C24_1 C25_1 H25_1 120.0
C26_1 C25_1 H25_1 120.0
C25_1 C26_1 C21_1 121.1(2)
C25_1 C26_1 H26_1 119.4
C21_1 C26_1 H26_1 119.4
C32_1 C31_1 C36_1 117.4(2)
C32_1 C31_1 C3_1 120.87(18)
C36_1 C31_1 C3_1 121.57(18)
C31_1 C32_1 C33_1 121.8(2)
C31_1 C32_1 H32_1 119.1
C33_1 C32_1 H32_1 119.1
C34_1 C33_1 C32_1 119.9(2)
C34_1 C33_1 H33_1 120.0
C32_1 C33_1 H33_1 120.0
C35_1 C34_1 C33_1 119.5(2)
C35_1 C34_1 H34_1 120.3
C33_1 C34_1 H34_1 120.3
C34_1 C35_1 C36_1 120.7(2)
C34_1 C35_1 H35_1 119.6
C36_1 C35_1 H35_1 119.6
C31_1 C36_1 C35_1 120.6(2)
C31_1 C36_1 H36_1 119.7
C35_1 C36_1 H36_1 119.7
C46_1 C41_1 C42_1 118.30(18)
C46_1 C41_1 C4_1 122.09(17)
C42_1 C41_1 C4_1 119.58(17)
C41_1 C42_1 C43_1 120.5(2)
C41_1 C42_1 H42_1 119.7
C43_1 C42_1 H42_1 119.7
C44_1 C43_1 C42_1 120.5(2)
C44_1 C43_1 H43_1 119.8
C42_1 C43_1 H43_1 119.8
C43_1 C44_1 C45_1 119.6(2)
C43_1 C44_1 H44_1 120.2
C45_1 C44_1 H44_1 120.2
C44_1 C45_1 C46_1 120.1(2)
C44_1 C45_1 H45_1 120.0
C46_1 C45_1 H45_1 120.0
C41_1 C46_1 C45_1 121.0(2)
C41_1 C46_1 H46_1 119.5
C45_1 C46_1 H46_1 119.5
C56_1 C51_1 C52_1 119.01(18)
C56_1 C51_1 C4_1 121.56(17)
C52_1 C51_1 C4_1 119.43(17)
C53_1 C52_1 C51_1 118.97(18)
C53_1 C52_1 C1_1 123.17(17)
C51_1 C52_1 C1_1 117.61(16)
C52_1 C53_1 C54_1 121.15(19)
C52_1 C53_1 H53_1 119.4
C54_1 C53_1 H53_1 119.4
C55_1 C54_1 C53_1 120.07(19)
C55_1 C54_1 H54_1 120.0
C53_1 C54_1 H54_1 120.0
C54_1 C55_1 C56_1 119.4(2)
C54_1 C55_1 H55_1 120.3
C56_1 C55_1 H55_1 120.3
C55_1 C56_1 C51_1 121.33(19)
C55_1 C56_1 H56_1 119.3
C51_1 C56_1 H56_1 119.3
C66_1 C61_1 C62_1 117.37(17)
C66_1 C61_1 C1_1 121.93(17)
C62_1 C61_1 C1_1 120.68(16)
C63_1 C62_1 C61_1 121.26(18)
C63_1 C62_1 H62_1 119.4
C61_1 C62_1 H62_1 119.4
C64_1 C63_1 C62_1 120.3(2)
C64_1 C63_1 H63_1 119.8
C62_1 C63_1 H63_1 119.8
C65_1 C64_1 C63_1 119.33(19)
C65_1 C64_1 H64_1 120.3
C63_1 C64_1 H64_1 120.3
C64_1 C65_1 C66_1 120.4(2)
C64_1 C65_1 H65_1 119.8
C66_1 C65_1 H65_1 119.8
C65_1 C66_1 C61_1 121.30(19)
C65_1 C66_1 H66_1 119.3
C61_1 C66_1 H66_1 119.3
C52_2 C1_2 C11_2 114.01(15)
C52_2 C1_2 C61_2 106.40(15)
C11_2 C1_2 C61_2 110.42(15)
C52_2 C1_2 C2_2 108.81(15)
C11_2 C1_2 C2_2 107.41(14)
C61_2 C1_2 C2_2 109.74(15)
C3_2 C2_2 C21_2 111.66(15)
C3_2 C2_2 C1_2 110.61(14)
C21_2 C2_2 C1_2 116.08(15)
C3_2 C2_2 H2_2 105.9
C21_2 C2_2 H2_2 105.9
C1_2 C2_2 H2_2 105.9
C4_2 C3_2 C31_2 123.47(17)
C4_2 C3_2 C2_2 120.96(17)
C31_2 C3_2 C2_2 115.53(15)
C3_2 C4_2 C51_2 120.15(17)
C3_2 C4_2 C41_2 121.46(17)
C51_2 C4_2 C41_2 118.37(16)
C16_2 C11_2 C12_2 117.35(18)
C16_2 C11_2 C1_2 121.26(17)
C12_2 C11_2 C1_2 121.08(17)
C13_2 C12_2 C11_2 121.7(2)
C13_2 C12_2 H12_2 119.1
C11_2 C12_2 H12_2 119.1
C14_2 C13_2 C12_2 120.1(2)
C14_2 C13_2 H13_2 120.0
C12_2 C13_2 H13_2 120.0
C15_2 C14_2 C13_2 119.4(2)
C15_2 C14_2 H14_2 120.3
C13_2 C14_2 H14_2 120.3
C14_2 C15_2 C16_2 120.4(2)
C14_2 C15_2 H15_2 119.8
C16_2 C15_2 H15_2 119.8
C11_2 C16_2 C15_2 121.0(2)
C11_2 C16_2 H16_2 119.5
C15_2 C16_2 H16_2 119.5
C26_2 C21_2 C22_2 118.26(18)
C26_2 C21_2 C2_2 118.82(17)
C22_2 C21_2 C2_2 122.88(17)
C23_2 C22_2 C21_2 120.50(19)
C23_2 C22_2 H22_2 119.7
C21_2 C22_2 H22_2 119.7
C24_2 C23_2 C22_2 120.5(2)
C24_2 C23_2 H23_2 119.7
C22_2 C23_2 H23_2 119.7
C23_2 C24_2 C25_2 119.5(2)
C23_2 C24_2 H24_2 120.2
C25_2 C24_2 H24_2 120.2
C24_2 C25_2 C26_2 119.9(2)
C24_2 C25_2 H25_2 120.0
C26_2 C25_2 H25_2 120.0
C25_2 C26_2 C21_2 121.2(2)
C25_2 C26_2 H26_2 119.4
C21_2 C26_2 H26_2 119.4
C36_2 C31_2 C32_2 118.13(18)
C36_2 C31_2 C3_2 119.64(17)
C32_2 C31_2 C3_2 122.02(17)
C33_2 C32_2 C31_2 120.31(19)
C33_2 C32_2 H32_2 119.8
C31_2 C32_2 H32_2 119.8
C34_2 C33_2 C32_2 120.7(2)
C34_2 C33_2 H33_2 119.7
C32_2 C33_2 H33_2 119.7
C33_2 C34_2 C35_2 119.55(19)
C33_2 C34_2 H34_2 120.2
C35_2 C34_2 H34_2 120.2
C34_2 C35_2 C36_2 120.2(2)
C34_2 C35_2 H35_2 119.9
C36_2 C35_2 H35_2 119.9
C35_2 C36_2 C31_2 121.08(19)
C35_2 C36_2 H36_2 119.5
C31_2 C36_2 H36_2 119.5
C42_2 C41_2 C46_2 117.78(18)
C42_2 C41_2 C4_2 121.32(17)
C46_2 C41_2 C4_2 120.89(17)
C43_2 C42_2 C41_2 121.21(19)
C43_2 C42_2 H42_2 119.4
C41_2 C42_2 H42_2 119.4
C44_2 C43_2 C42_2 120.2(2)
C44_2 C43_2 H43_2 119.9
C42_2 C43_2 H43_2 119.9
C45_2 C44_2 C43_2 119.4(2)
C45_2 C44_2 H44_2 120.3
C43_2 C44_2 H44_2 120.3
C44_2 C45_2 C46_2 120.5(2)
C44_2 C45_2 H45_2 119.7
C46_2 C45_2 H45_2 119.7
C45_2 C46_2 C41_2 120.84(19)
C45_2 C46_2 H46_2 119.6
C41_2 C46_2 H46_2 119.6
C56_2 C51_2 C52_2 119.00(17)
C56_2 C51_2 C4_2 120.91(17)
C52_2 C51_2 C4_2 120.09(16)
C53_2 C52_2 C51_2 118.83(17)
C53_2 C52_2 C1_2 122.72(17)
C51_2 C52_2 C1_2 118.17(16)
C54_2 C53_2 C52_2 121.12(19)
C54_2 C53_2 H53_2 119.4
C52_2 C53_2 H53_2 119.4
C55_2 C54_2 C53_2 120.03(19)
C55_2 C54_2 H54_2 120.0
C53_2 C54_2 H54_2 120.0
C54_2 C55_2 C56_2 119.70(19)
C54_2 C55_2 H55_2 120.2
C56_2 C55_2 H55_2 120.2
C55_2 C56_2 C51_2 121.30(19)
C55_2 C56_2 H56_2 119.4
C51_2 C56_2 H56_2 119.4
C66_2 C61_2 C62_2 116.86(19)
C66_2 C61_2 C1_2 123.96(18)
C62_2 C61_2 C1_2 119.17(18)
C63_2 C62_2 C61_2 121.5(2)
C63_2 C62_2 H62_2 119.3
C61_2 C62_2 H62_2 119.3
C64_2 C63_2 C62_2 120.9(2)
C64_2 C63_2 H63_2 119.6
C62_2 C63_2 H63_2 119.6
C65_2 C64_2 C63_2 118.6(2)
C65_2 C64_2 H64_2 120.7
C63_2 C64_2 H64_2 120.7
C64_2 C65_2 C66_2 120.9(2)
C64_2 C65_2 H65_2 119.6
C66_2 C65_2 H65_2 119.6
C61_2 C66_2 C65_2 121.3(2)
C61_2 C66_2 H66_2 119.3
C65_2 C66_2 H66_2 119.3

loop_
_geom_bond_atom_site_label_1
_geom_bond_atom_site_label_2
_geom_bond_distance
C1_1 C52_1 1.537(3)
C1_1 C11_1 1.542(2)
C1_1 C61_1 1.554(3)
C1_1 C2_1 1.577(2)
C2_1 C21_1 1.520(3)
C2_1 C3_1 1.527(2)
C2_1 H2_1 1.0000
C3_1 C4_1 1.341(3)
C3_1 C31_1 1.493(3)
C4_1 C51_1 1.482(3)
C4_1 C41_1 1.493(2)
C11_1 C12_1 1.392(3)
C11_1 C16_1 1.396(3)
C12_1 C13_1 1.388(3)
C12_1 H12_1 0.9500
C13_1 C14_1 1.374(3)
C13_1 H13_1 0.9500
C14_1 C15_1 1.379(3)
C14_1 H14_1 0.9500
C15_1 C16_1 1.386(3)
C15_1 H15_1 0.9500
C16_1 H16_1 0.9500
C21_1 C26_1 1.391(3)
C21_1 C22_1 1.392(3)
C22_1 C23_1 1.382(3)
C22_1 H22_1 0.9500
C23_1 C24_1 1.376(3)
C23_1 H23_1 0.9500
C24_1 C25_1 1.384(3)
C24_1 H24_1 0.9500
C25_1 C26_1 1.385(3)
C25_1 H25_1 0.9500
C26_1 H26_1 0.9500
C31_1 C32_1 1.376(3)
C31_1 C36_1 1.381(3)
C32_1 C33_1 1.386(3)
C32_1 H32_1 0.9500
C33_1 C34_1 1.364(3)
C33_1 H33_1 0.9500
C34_1 C35_1 1.359(4)
C34_1 H34_1 0.9500
C35_1 C36_1 1.392(3)
C35_1 H35_1 0.9500
C36_1 H36_1 0.9500
C41_1 C46_1 1.377(3)
C41_1 C42_1 1.379(3)
C42_1 C43_1 1.386(3)
C42_1 H42_1 0.9500
C43_1 C44_1 1.367(3)
C43_1 H43_1 0.9500
C44_1 C45_1 1.367(3)
C44_1 H44_1 0.9500
C45_1 C46_1 1.385(3)
C45_1 H45_1 0.9500
C46_1 H46_1 0.9500
C51_1 C56_1 1.391(3)
C51_1 C52_1 1.409(3)
C52_1 C53_1 1.383(3)
C53_1 C54_1 1.390(3)
C53_1 H53_1 0.9500
C54_1 C55_1 1.376(3)
C54_1 H54_1 0.9500
C55_1 C56_1 1.385(3)
C55_1 H55_1 0.9500
C56_1 H56_1 0.9500
C61_1 C66_1 1.391(3)
C61_1 C62_1 1.394(3)
C62_1 C63_1 1.387(3)
C62_1 H62_1 0.9500
C63_1 C64_1 1.379(3)
C63_1 H63_1 0.9500
C64_1 C65_1 1.376(3)
C64_1 H64_1 0.9500
C65_1 C66_1 1.388(3)
C65_1 H65_1 0.9500
C66_1 H66_1 0.9500
C1_2 C52_2 1.539(2)
C1_2 C11_2 1.540(3)
C1_2 C61_2 1.555(3)
C1_2 C2_2 1.563(3)
C2_2 C3_2 1.520(3)
C2_2 C21_2 1.522(2)
C2_2 H2_2 1.0000
C3_2 C4_2 1.345(2)
C3_2 C31_2 1.489(3)
C4_2 C51_2 1.482(3)
C4_2 C41_2 1.491(3)
C11_2 C16_2 1.389(3)
C11_2 C12_2 1.394(3)
C12_2 C13_2 1.381(3)
C12_2 H12_2 0.9500
C13_2 C14_2 1.378(3)
C13_2 H13_2 0.9500
C14_2 C15_2 1.378(3)
C14_2 H14_2 0.9500
C15_2 C16_2 1.391(3)
C15_2 H15_2 0.9500
C16_2 H16_2 0.9500
C21_2 C26_2 1.385(3)
C21_2 C22_2 1.390(3)
C22_2 C23_2 1.381(3)
C22_2 H22_2 0.9500
C23_2 C24_2 1.377(3)
C23_2 H23_2 0.9500
C24_2 C25_2 1.380(3)
C24_2 H24_2 0.9500
C25_2 C26_2 1.380(3)
C25_2 H25_2 0.9500
C26_2 H26_2 0.9500
C31_2 C36_2 1.391(3)
C31_2 C32_2 1.392(3)
C32_2 C33_2 1.385(3)
C32_2 H32_2 0.9500
C33_2 C34_2 1.374(3)
C33_2 H33_2 0.9500
C34_2 C35_2 1.376(3)
C34_2 H34_2 0.9500
C35_2 C36_2 1.378(3)
C35_2 H35_2 0.9500
C36_2 H36_2 0.9500
C41_2 C42_2 1.388(3)
C41_2 C46_2 1.392(3)
C42_2 C43_2 1.383(3)
C42_2 H42_2 0.9500
C43_2 C44_2 1.379(3)
C43_2 H43_2 0.9500
C44_2 C45_2 1.374(3)
C44_2 H44_2 0.9500
C45_2 C46_2 1.383(3)
C45_2 H45_2 0.9500
C46_2 H46_2 0.9500
C51_2 C56_2 1.394(3)
C51_2 C52_2 1.408(3)
C52_2 C53_2 1.391(3)
C53_2 C54_2 1.390(3)
C53_2 H53_2 0.9500
C54_2 C55_2 1.373(3)
C54_2 H54_2 0.9500
C55_2 C56_2 1.385(3)
C55_2 H55_2 0.9500
C56_2 H56_2 0.9500
C61_2 C66_2 1.385(3)
C61_2 C62_2 1.391(3)
C62_2 C63_2 1.382(3)
C62_2 H62_2 0.9500
C63_2 C64_2 1.371(3)
C63_2 H63_2 0.9500
C64_2 C65_2 1.370(3)
C64_2 H64_2 0.9500
C65_2 C66_2 1.390(3)
C65_2 H65_2 0.9500
C66_2 H66_2 0.9500

loop_
_geom_torsion_atom_site_label_1
_geom_torsion_atom_site_label_2
_geom_torsion_atom_site_label_3
_geom_torsion_atom_site_label_4
_geom_torsion
C52_1 C1_1 C2_1 C21_1 -72.5(2)
C11_1 C1_1 C2_1 C21_1 50.3(2)
C61_1 C1_1 C2_1 C21_1 171.30(15)
C52_1 C1_1 C2_1 C3_1 54.87(19)
C11_1 C1_1 C2_1 C3_1 177.66(15)
C61_1 C1_1 C2_1 C3_1 -61.36(18)
C21_1 C2_1 C3_1 C4_1 97.4(2)
C1_1 C2_1 C3_1 C4_1 -34.0(2)
C21_1 C2_1 C3_1 C31_1 -82.8(2)
C1_1 C2_1 C3_1 C31_1 145.82(16)
C31_1 C3_1 C4_1 C51_1 176.49(17)
C2_1 C3_1 C4_1 C51_1 -3.7(3)
C31_1 C3_1 C4_1 C41_1 -2.7(3)
C2_1 C3_1 C4_1 C41_1 177.16(16)
C52_1 C1_1 C11_1 C12_1 -116.77(19)
C61_1 C1_1 C11_1 C12_1 3.0(2)
C2_1 C1_1 C11_1 C12_1 122.14(19)
C52_1 C1_1 C11_1 C16_1 57.4(2)
C61_1 C1_1 C11_1 C16_1 177.22(16)
C2_1 C1_1 C11_1 C16_1 -63.7(2)
C16_1 C11_1 C12_1 C13_1 1.3(3)
C1_1 C11_1 C12_1 C13_1 175.73(18)
C11_1 C12_1 C13_1 C14_1 -0.7(3)
C12_1 C13_1 C14_1 C15_1 -0.3(3)
C13_1 C14_1 C15_1 C16_1 0.7(3)
C14_1 C15_1 C16_1 C11_1 -0.1(3)
C12_1 C11_1 C16_1 C15_1 -0.9(3)
C1_1 C11_1 C16_1 C15_1 -175.46(18)
C3_1 C2_1 C21_1 C26_1 -43.1(2)
C1_1 C2_1 C21_1 C26_1 83.6(2)
C3_1 C2_1 C21_1 C22_1 135.83(18)
C1_1 C2_1 C21_1 C22_1 -97.5(2)
C26_1 C21_1 C22_1 C23_1 -1.6(3)
C2_1 C21_1 C22_1 C23_1 179.40(18)
C21_1 C22_1 C23_1 C24_1 0.4(3)
C22_1 C23_1 C24_1 C25_1 1.0(3)
C23_1 C24_1 C25_1 C26_1 -1.3(3)
C24_1 C25_1 C26_1 C21_1 0.1(3)
C22_1 C21_1 C26_1 C25_1 1.3(3)
C2_1 C21_1 C26_1 C25_1 -179.68(18)
C4_1 C3_1 C31_1 C32_1 79.7(3)
C2_1 C3_1 C31_1 C32_1 -100.2(2)
C4_1 C3_1 C31_1 C36_1 -104.4(3)
C2_1 C3_1 C31_1 C36_1 75.7(3)
C36_1 C31_1 C32_1 C33_1 1.8(3)
C3_1 C31_1 C32_1 C33_1 177.88(19)
C31_1 C32_1 C33_1 C34_1 -0.2(3)
C32_1 C33_1 C34_1 C35_1 -1.2(4)
C33_1 C34_1 C35_1 C36_1 1.1(5)
C32_1 C31_1 C36_1 C35_1 -2.0(4)
C3_1 C31_1 C36_1 C35_1 -178.0(2)
C34_1 C35_1 C36_1 C31_1 0.6(5)
C3_1 C4_1 C41_1 C46_1 79.7(3)
C51_1 C4_1 C41_1 C46_1 -99.5(2)
C3_1 C4_1 C41_1 C42_1 -102.4(2)
C51_1 C4_1 C41_1 C42_1 78.4(2)
C46_1 C41_1 C42_1 C43_1 -0.3(3)
C4_1 C41_1 C42_1 C43_1 -178.3(2)
C41_1 C42_1 C43_1 C44_1 1.2(4)
C42_1 C43_1 C44_1 C45_1 -0.9(4)
C43_1 C44_1 C45_1 C46_1 -0.2(4)
C42_1 C41_1 C46_1 C45_1 -0.8(4)
C4_1 C41_1 C46_1 C45_1 177.0(2)
C44_1 C45_1 C46_1 C41_1 1.2(4)
C3_1 C4_1 C51_1 C56_1 -160.16(19)
C41_1 C4_1 C51_1 C56_1 19.1(3)
C3_1 C4_1 C51_1 C52_1 19.2(3)
C41_1 C4_1 C51_1 C52_1 -161.63(17)
C56_1 C51_1 C52_1 C53_1 0.9(3)
C4_1 C51_1 C52_1 C53_1 -178.47(16)
C56_1 C51_1 C52_1 C1_1 -173.49(17)
C4_1 C51_1 C52_1 C1_1 7.2(3)
C11_1 C1_1 C52_1 C53_1 18.3(2)
C61_1 C1_1 C52_1 C53_1 -102.4(2)
C2_1 C1_1 C52_1 C53_1 142.49(17)
C11_1 C1_1 C52_1 C51_1 -167.64(16)
C61_1 C1_1 C52_1 C51_1 71.7(2)
C2_1 C1_1 C52_1 C51_1 -43.4(2)
C51_1 C52_1 C53_1 C54_1 0.9(3)
C1_1 C52_1 C53_1 C54_1 174.89(18)
C52_1 C53_1 C54_1 C55_1 -1.7(3)
C53_1 C54_1 C55_1 C56_1 0.9(3)
C54_1 C55_1 C56_1 C51_1 0.9(3)
C52_1 C51_1 C56_1 C55_1 -1.8(3)
C4_1 C51_1 C56_1 C55_1 177.56(18)
C52_1 C1_1 C61_1 C66_1 15.6(2)
C11_1 C1_1 C61_1 C66_1 -105.59(19)
C2_1 C1_1 C61_1 C66_1 131.40(18)
C52_1 C1_1 C61_1 C62_1 -165.94(16)
C11_1 C1_1 C61_1 C62_1 72.8(2)
C2_1 C1_1 C61_1 C62_1 -50.2(2)
C66_1 C61_1 C62_1 C63_1 -1.1(3)
C1_1 C61_1 C62_1 C63_1 -179.59(17)
C61_1 C62_1 C63_1 C64_1 0.2(3)
C62_1 C63_1 C64_1 C65_1 0.5(3)
C63_1 C64_1 C65_1 C66_1 -0.2(3)
C64_1 C65_1 C66_1 C61_1 -0.7(3)
C62_1 C61_1 C66_1 C65_1 1.3(3)
C1_1 C61_1 C66_1 C65_1 179.82(17)
C52_2 C1_2 C2_2 C3_2 -51.45(19)
C11_2 C1_2 C2_2 C3_2 -175.33(14)
C61_2 C1_2 C2_2 C3_2 64.60(19)
C52_2 C1_2 C2_2 C21_2 77.09(19)
C11_2 C1_2 C2_2 C21_2 -46.8(2)
C61_2 C1_2 C2_2 C21_2 -166.86(15)
C21_2 C2_2 C3_2 C4_2 -96.4(2)
C1_2 C2_2 C3_2 C4_2 34.5(2)
C21_2 C2_2 C3_2 C31_2 85.95(19)
C1_2 C2_2 C3_2 C31_2 -143.15(16)
C31_2 C3_2 C4_2 C51_2 176.82(16)
C2_2 C3_2 C4_2 C51_2 -0.7(3)
C31_2 C3_2 C4_2 C41_2 -5.1(3)
C2_2 C3_2 C4_2 C41_2 177.40(16)
C52_2 C1_2 C11_2 C16_2 146.20(18)
C61_2 C1_2 C11_2 C16_2 26.5(2)
C2_2 C1_2 C11_2 C16_2 -93.2(2)
C52_2 C1_2 C11_2 C12_2 -40.4(2)
C61_2 C1_2 C11_2 C12_2 -160.10(17)
C2_2 C1_2 C11_2 C12_2 80.3(2)
C16_2 C11_2 C12_2 C13_2 -0.4(3)
C1_2 C11_2 C12_2 C13_2 -174.03(18)
C11_2 C12_2 C13_2 C14_2 1.8(3)
C12_2 C13_2 C14_2 C15_2 -1.9(3)
C13_2 C14_2 C15_2 C16_2 0.7(3)
C12_2 C11_2 C16_2 C15_2 -0.9(3)
C1_2 C11_2 C16_2 C15_2 172.76(18)
C14_2 C15_2 C16_2 C11_2 0.7(3)
C3_2 C2_2 C21_2 C26_2 -129.16(19)
C1_2 C2_2 C21_2 C26_2 102.8(2)
C3_2 C2_2 C21_2 C22_2 48.8(2)
C1_2 C2_2 C21_2 C22_2 -79.2(2)
C26_2 C21_2 C22_2 C23_2 -0.5(3)
C2_2 C21_2 C22_2 C23_2 -178.5(2)
C21_2 C22_2 C23_2 C24_2 1.6(4)
C22_2 C23_2 C24_2 C25_2 -1.4(4)
C23_2 C24_2 C25_2 C26_2 0.2(4)
C24_2 C25_2 C26_2 C21_2 0.9(4)
C22_2 C21_2 C26_2 C25_2 -0.6(3)
C2_2 C21_2 C26_2 C25_2 177.4(2)
C4_2 C3_2 C31_2 C36_2 -60.6(3)
C2_2 C3_2 C31_2 C36_2 117.04(19)
C4_2 C3_2 C31_2 C32_2 124.8(2)
C2_2 C3_2 C31_2 C32_2 -57.6(2)
C36_2 C31_2 C32_2 C33_2 -0.1(3)
C3_2 C31_2 C32_2 C33_2 174.63(18)
C31_2 C32_2 C33_2 C34_2 -1.4(3)
C32_2 C33_2 C34_2 C35_2 1.9(3)
C33_2 C34_2 C35_2 C36_2 -0.8(3)
C34_2 C35_2 C36_2 C31_2 -0.7(3)
C32_2 C31_2 C36_2 C35_2 1.2(3)
C3_2 C31_2 C36_2 C35_2 -173.67(18)
C3_2 C4_2 C41_2 C42_2 -66.0(3)
C51_2 C4_2 C41_2 C42_2 112.1(2)
C3_2 C4_2 C41_2 C46_2 112.8(2)
C51_2 C4_2 C41_2 C46_2 -69.1(2)
C46_2 C41_2 C42_2 C43_2 -1.5(3)
C4_2 C41_2 C42_2 C43_2 177.36(19)
C41_2 C42_2 C43_2 C44_2 -0.3(3)
C42_2 C43_2 C44_2 C45_2 1.2(3)
C43_2 C44_2 C45_2 C46_2 -0.3(3)
C44_2 C45_2 C46_2 C41_2 -1.6(3)
C42_2 C41_2 C46_2 C45_2 2.4(3)
C4_2 C41_2 C46_2 C45_2 -176.46(18)
C3_2 C4_2 C51_2 C56_2 165.25(18)
C41_2 C4_2 C51_2 C56_2 -12.9(3)
C3_2 C4_2 C51_2 C52_2 -14.5(3)
C41_2 C4_2 C51_2 C52_2 167.34(17)
C56_2 C51_2 C52_2 C53_2 -1.3(3)
C4_2 C51_2 C52_2 C53_2 178.52(17)
C56_2 C51_2 C52_2 C1_2 172.85(17)
C4_2 C51_2 C52_2 C1_2 -7.4(3)
C11_2 C1_2 C52_2 C53_2 -26.4(3)
C61_2 C1_2 C52_2 C53_2 95.5(2)
C2_2 C1_2 C52_2 C53_2 -146.28(18)
C11_2 C1_2 C52_2 C51_2 159.70(16)
C61_2 C1_2 C52_2 C51_2 -78.3(2)
C2_2 C1_2 C52_2 C51_2 39.8(2)
C51_2 C52_2 C53_2 C54_2 -0.2(3)
C1_2 C52_2 C53_2 C54_2 -174.01(18)
C52_2 C53_2 C54_2 C55_2 1.4(3)
C53_2 C54_2 C55_2 C56_2 -1.2(3)
C54_2 C55_2 C56_2 C51_2 -0.2(3)
C52_2 C51_2 C56_2 C55_2 1.5(3)
C4_2 C51_2 C56_2 C55_2 -178.29(18)
C52_2 C1_2 C61_2 C66_2 133.7(2)
C11_2 C1_2 C61_2 C66_2 -102.1(2)
C2_2 C1_2 C61_2 C66_2 16.1(3)
C52_2 C1_2 C61_2 C62_2 -47.0(2)
C11_2 C1_2 C61_2 C62_2 77.3(2)
C2_2 C1_2 C61_2 C62_2 -164.52(17)
C66_2 C61_2 C62_2 C63_2 -0.6(3)
C1_2 C61_2 C62_2 C63_2 179.96(19)
C61_2 C62_2 C63_2 C64_2 -0.7(3)
C62_2 C63_2 C64_2 C65_2 1.2(4)
C63_2 C64_2 C65_2 C66_2 -0.4(4)
C62_2 C61_2 C66_2 C65_2 1.4(3)
C1_2 C61_2 C66_2 C65_2 -179.2(2)
C64_2 C65_2 C66_2 C61_2 -0.9(4)
